data_1543582
loop_
_publ_author_name
'Li Li'
'Hong Chen'
'Yong-Zhen Qiao'
'Yun-Yin Niu'

_publ_section_title
;
 The subtle effect of methyl substituent in C2-symmetric template on the
 formation of halocluster hybrids
;
_journal_name_full 'Inorganica Chimica Acta'
_journal_page_first 227
_journal_page_last 232
_journal_paper_doi 10.1016/j.ica.2013.09.029
_journal_volume 409B
_journal_year 2014
_chemical_formula_sum 'C16 H20 Ag Br3 N4'
_chemical_formula_weight 615.96
_space_group_IT_number 2
_symmetry_cell_setting triclinic
_symmetry_space_group_name_Hall '-P 1'
_symmetry_space_group_name_H-M 'P -1'
_atom_sites_solution_hydrogens geom
_atom_sites_solution_primary direct
_atom_sites_solution_secondary difmap
_cell_angle_alpha 78.000(5)
_cell_angle_beta 73.127(5)
_cell_angle_gamma 64.022(7)
_cell_formula_units_Z 2
_cell_length_a 9.3092(7)
_cell_length_b 9.8379(7)
_cell_length_c 12.5824(6)
_cell_measurement_reflns_used 2205
_cell_measurement_temperature 293(2)
_cell_measurement_theta_max 26.3118
_cell_measurement_theta_min 2.9903
_cell_volume 986.93(13)
_computing_cell_refinement 'Bruker FRAMBO'
_computing_data_collection 'Bruker FRAMBO'
_computing_data_reduction 'Bruker SAINT'
_computing_molecular_graphics 'Bruker SHELXTL'
_computing_publication_material 'Bruker SHELXTL'
_computing_structure_refinement 'SHELXL-97 (Sheldrick, 1997)'
_computing_structure_solution 'SHELXS-97 (Sheldrick, 1990)'
_diffrn_ambient_temperature 293(2)
_diffrn_detector_area_resol_mean 16.2542
_diffrn_measured_fraction_theta_full 0.998
_diffrn_measured_fraction_theta_max 0.998
_diffrn_measurement_device_type 'Xcalibur, Eos, Gemini'
_diffrn_measurement_method '\w scans'
_diffrn_radiation_monochromator graphite
_diffrn_radiation_source 'fine-focus sealed tube'
_diffrn_radiation_type MoK\a
_diffrn_radiation_wavelength 0.71073
_diffrn_reflns_av_R_equivalents 0.0302
_diffrn_reflns_av_sigmaI/netI 0.0513
_diffrn_reflns_limit_h_max 11
_diffrn_reflns_limit_h_min -11
_diffrn_reflns_limit_k_max 11
_diffrn_reflns_limit_k_min -11
_diffrn_reflns_limit_l_max 15
_diffrn_reflns_limit_l_min -15
_diffrn_reflns_number 6705
_diffrn_reflns_theta_full 25.49
_diffrn_reflns_theta_max 25.49
_diffrn_reflns_theta_min 3.00
_exptl_absorpt_coefficient_mu 7.100
_exptl_absorpt_correction_T_max 0.3614
_exptl_absorpt_correction_T_min 0.2920
_exptl_absorpt_correction_type multi-scan
_exptl_crystal_colour colorless
_exptl_crystal_density_diffrn 2.073
_exptl_crystal_density_method 'not measured'
_exptl_crystal_description block
_exptl_crystal_F_000 592
_exptl_crystal_size_max 0.23
_exptl_crystal_size_mid 0.20
_exptl_crystal_size_min 0.18
_refine_diff_density_max 0.678
_refine_diff_density_min -0.711
_refine_diff_density_rms 0.111
_refine_ls_extinction_method none
_refine_ls_goodness_of_fit_ref 0.988
_refine_ls_hydrogen_treatment constr
_refine_ls_matrix_type full
_refine_ls_number_parameters 219
_refine_ls_number_reflns 3664
_refine_ls_number_restraints 0
_refine_ls_restrained_S_all 0.988
_refine_ls_R_factor_all 0.0528
_refine_ls_R_factor_gt 0.0362
_refine_ls_shift/su_max 0.000
_refine_ls_shift/su_mean 0.000
_refine_ls_structure_factor_coef Fsqd
_refine_ls_weighting_details 'calc w=1/[\s^2^(Fo^2^)+(0.0355P)^2^+0.0000P] where P=(Fo^2^+2Fc^2^)/3'
_refine_ls_weighting_scheme calc
_refine_ls_wR_factor_gt 0.0736
_refine_ls_wR_factor_ref 0.0808
_reflns_number_gt 2876
_reflns_number_total 3664
_reflns_threshold_expression >2sigma(I)
_cod_data_source_file ICA-2014-409B-227-232-5.cif
_cod_data_source_block 5
_cod_depositor_comments
;
The following automatic conversions were performed:

'_journal_paper_doi' value 'doi:10.1016/j.ica.2013.09.029' was
changed to '10.1016/j.ica.2013.09.029'.

Automatic conversion script
Id: cif_fix_values 6433 2018-09-21 13:16:33Z andrius 
;
_cod_original_cell_volume 986.93(11)
_cod_original_sg_symbol_H-M P-1
_cod_database_code 1543582

loop_
_symmetry_equiv_pos_as_xyz
'x, y, z'
'-x, -y, -z'

loop_
_atom_site_label
_atom_site_type_symbol
_atom_site_fract_x
_atom_site_fract_y
_atom_site_fract_z
_atom_site_U_iso_or_equiv
_atom_site_adp_type
_atom_site_occupancy
_atom_site_symmetry_multiplicity
_atom_site_calc_flag
_atom_site_refinement_flags
_atom_site_disorder_assembly
_atom_site_disorder_group
Ag1 Ag 0.48243(5) 0.39133(5) 0.13800(3) 0.04493(14) Uani 1 1 d . . .
Br1 Br 0.55972(6) 0.63957(6) 0.06055(4) 0.03654(14) Uani 1 1 d . . .
Br2 Br 0.23481(6) 0.44793(6) 0.32062(4) 0.04160(15) Uani 1 1 d . . .
Br3 Br 0.70998(6) 0.11699(6) 0.19705(4) 0.04042(15) Uani 1 1 d . . .
C1 C 1.0709(7) -0.2601(7) 1.0742(4) 0.0549(17) Uani 1 1 d . . .
H1A H 1.0144 -0.1747 1.1179 0.082 Uiso 1 1 calc R . .
H1B H 1.1779 -0.2644 1.0355 0.082 Uiso 1 1 calc R . .
H1C H 1.0814 -0.3519 1.1224 0.082 Uiso 1 1 calc R . .
C2 C 0.8397(6) -0.1284(6) 0.9796(4) 0.0340(12) Uani 1 1 d . . .
H2 H 0.7846 -0.0442 1.0204 0.041 Uiso 1 1 calc R . .
C3 C 0.9035(6) -0.2872(5) 0.8593(4) 0.0309(11) Uani 1 1 d . . .
H3 H 0.8992 -0.3313 0.8023 0.037 Uiso 1 1 calc R . .
C4 C 1.0198(6) -0.3447(6) 0.9180(4) 0.0348(12) Uani 1 1 d . . .
H4 H 1.1118 -0.4360 0.9093 0.042 Uiso 1 1 calc R . .
C5 C 0.6474(5) -0.0484(5) 0.8543(4) 0.0317(11) Uani 1 1 d . . .
H5A H 0.5795 0.0331 0.9022 0.038 Uiso 1 1 calc R . .
H5B H 0.5828 -0.1032 0.8534 0.038 Uiso 1 1 calc R . .
C6 C 0.6999(5) 0.0175(5) 0.7371(4) 0.0250(10) Uani 1 1 d . . .
C7 C 0.7788(6) 0.1131(5) 0.7196(3) 0.0293(11) Uani 1 1 d . . .
H7 H 0.7964 0.1390 0.7803 0.035 Uiso 1 1 calc R . .
C8 C 0.8317(6) 0.1708(5) 0.6138(3) 0.0294(11) Uani 1 1 d . . .
H8 H 0.8860 0.2342 0.6036 0.035 Uiso 1 1 calc R . .
C9 C 0.8052(5) 0.1358(5) 0.5229(3) 0.0260(10) Uani 1 1 d . . .
C10 C 0.7242(6) 0.0419(5) 0.5395(4) 0.0312(11) Uani 1 1 d . . .
H10 H 0.7045 0.0180 0.4788 0.037 Uiso 1 1 calc R . .
C11 C 0.6719(6) -0.0171(5) 0.6466(4) 0.0309(11) Uani 1 1 d . . .
H11 H 0.6176 -0.0805 0.6572 0.037 Uiso 1 1 calc R . .
C12 C 0.8650(6) 0.1983(5) 0.4061(4) 0.0318(11) Uani 1 1 d . . .
H12A H 0.9816 0.1720 0.3931 0.038 Uiso 1 1 calc R . .
H12B H 0.8489 0.1516 0.3523 0.038 Uiso 1 1 calc R . .
C13 C 0.6311(6) 0.4390(6) 0.3601(4) 0.0401(13) Uani 1 1 d . . .
H13 H 0.5652 0.3966 0.3492 0.048 Uiso 1 1 calc R . .
C14 C 0.8335(6) 0.4614(6) 0.3962(4) 0.0363(12) Uani 1 1 d . . .
H14 H 0.9323 0.4376 0.4144 0.044 Uiso 1 1 calc R . .
N4 N 0.7270(5) 0.6002(5) 0.3735(3) 0.0393(10) Uani 1 1 d . . .
C16 C 0.7459(9) 0.7393(7) 0.3759(6) 0.077(2) Uani 1 1 d . . .
H16A H 0.6858 0.7800 0.4463 0.115 Uiso 1 1 calc R . .
H16B H 0.7044 0.8124 0.3168 0.115 Uiso 1 1 calc R . .
H16C H 0.8599 0.7169 0.3663 0.115 Uiso 1 1 calc R . .
N1 N 0.9779(5) -0.2438(5) 0.9933(3) 0.0354(10) Uani 1 1 d . . .
N2 N 0.7927(4) -0.1523(4) 0.8986(3) 0.0275(9) Uani 1 1 d . . .
N3 N 0.7789(4) 0.3631(4) 0.3891(3) 0.0239(8) Uani 1 1 d . . .
C15 C 0.6002(7) 0.5869(6) 0.3503(4) 0.0477(15) Uani 1 1 d . . .
H15 H 0.5079 0.6667 0.3311 0.057 Uiso 1 1 calc R . .

loop_
_atom_site_aniso_label
_atom_site_aniso_U_11
_atom_site_aniso_U_22
_atom_site_aniso_U_33
_atom_site_aniso_U_23
_atom_site_aniso_U_13
_atom_site_aniso_U_12
Ag1 0.0488(3) 0.0427(3) 0.0387(2) 0.00022(18) -0.00720(18) -0.0178(2)
Br1 0.0438(3) 0.0327(3) 0.0324(3) 0.0000(2) -0.0075(2) -0.0170(2)
Br2 0.0374(3) 0.0480(4) 0.0417(3) -0.0123(2) -0.0006(2) -0.0210(3)
Br3 0.0450(3) 0.0332(3) 0.0438(3) -0.0039(2) -0.0158(2) -0.0128(3)
C1 0.046(4) 0.078(5) 0.042(3) 0.001(3) -0.022(3) -0.021(3)
C2 0.041(3) 0.036(3) 0.027(2) -0.006(2) -0.004(2) -0.018(3)
C3 0.040(3) 0.026(3) 0.027(2) -0.002(2) -0.005(2) -0.015(2)
C4 0.031(3) 0.029(3) 0.039(3) -0.001(2) -0.006(2) -0.008(2)
C5 0.028(3) 0.034(3) 0.033(3) 0.003(2) -0.010(2) -0.012(2)
C6 0.020(2) 0.022(2) 0.029(2) -0.0007(19) -0.0067(18) -0.005(2)
C7 0.038(3) 0.031(3) 0.024(2) 0.002(2) -0.014(2) -0.016(2)
C8 0.035(3) 0.025(3) 0.033(3) 0.000(2) -0.011(2) -0.016(2)
C9 0.026(3) 0.021(2) 0.026(2) -0.0016(19) -0.0057(19) -0.004(2)
C10 0.037(3) 0.028(3) 0.031(2) -0.003(2) -0.014(2) -0.011(2)
C11 0.031(3) 0.027(3) 0.037(3) 0.000(2) -0.011(2) -0.014(2)
C12 0.034(3) 0.022(3) 0.032(3) -0.001(2) -0.005(2) -0.007(2)
C13 0.031(3) 0.046(4) 0.043(3) -0.005(3) -0.020(2) -0.008(3)
C14 0.028(3) 0.031(3) 0.047(3) 0.005(2) -0.011(2) -0.011(2)
N4 0.040(3) 0.025(2) 0.045(2) 0.0060(19) -0.008(2) -0.011(2)
C16 0.081(5) 0.033(4) 0.110(6) -0.002(4) -0.009(4) -0.028(4)
N1 0.031(2) 0.043(3) 0.029(2) 0.0013(19) -0.0104(17) -0.013(2)
N2 0.028(2) 0.025(2) 0.026(2) 0.0018(17) -0.0051(16) -0.0104(18)
N3 0.025(2) 0.023(2) 0.0195(18) 0.0023(15) -0.0066(15) -0.0066(17)
C15 0.042(3) 0.038(3) 0.041(3) 0.000(3) -0.016(3) 0.006(3)

loop_
_atom_type_symbol
_atom_type_description
_atom_type_scat_dispersion_real
_atom_type_scat_dispersion_imag
_atom_type_scat_source
C C 0.0033 0.0016 'International Tables Vol C Tables 4.2.6.8 and 6.1.1.4'
H H 0.0000 0.0000 'International Tables Vol C Tables 4.2.6.8 and 6.1.1.4'
N N 0.0061 0.0033 'International Tables Vol C Tables 4.2.6.8 and 6.1.1.4'
Br Br -0.2901 2.4595 'International Tables Vol C Tables 4.2.6.8 and 6.1.1.4'
Ag Ag -0.8971 1.1015 'International Tables Vol C Tables 4.2.6.8 and 6.1.1.4'

loop_
_geom_angle_atom_site_label_1
_geom_angle_atom_site_label_2
_geom_angle_atom_site_label_3
_geom_angle
_geom_angle_site_symmetry_1
_geom_angle_site_symmetry_3
Br2 Ag1 Br3 103.64(2) . .
Br2 Ag1 Br1 121.27(2) . 2_665
Br3 Ag1 Br1 105.21(2) . 2_665
Br2 Ag1 Br1 110.91(2) . .
Br3 Ag1 Br1 121.37(2) . .
Br1 Ag1 Br1 95.516(19) 2_665 .
Ag1 Br1 Ag1 84.483(19) 2_665 .
N1 C1 H1A 109.5 . .
N1 C1 H1B 109.5 . .
H1A C1 H1B 109.5 . .
N1 C1 H1C 109.5 . .
H1A C1 H1C 109.5 . .
H1B C1 H1C 109.5 . .
N1 C2 N2 108.7(4) . .
N1 C2 H2 125.7 . .
N2 C2 H2 125.7 . .
C4 C3 N2 107.2(4) . .
C4 C3 H3 126.4 . .
N2 C3 H3 126.4 . .
C3 C4 N1 107.1(4) . .
C3 C4 H4 126.4 . .
N1 C4 H4 126.4 . .
N2 C5 C6 110.1(4) . .
N2 C5 H5A 109.6 . .
C6 C5 H5A 109.6 . .
N2 C5 H5B 109.6 . .
C6 C5 H5B 109.6 . .
H5A C5 H5B 108.2 . .
C11 C6 C7 118.8(4) . .
C11 C6 C5 121.3(4) . .
C7 C6 C5 119.9(4) . .
C8 C7 C6 120.9(4) . .
C8 C7 H7 119.5 . .
C6 C7 H7 119.5 . .
C7 C8 C9 120.6(4) . .
C7 C8 H8 119.7 . .
C9 C8 H8 119.7 . .
C8 C9 C10 119.0(4) . .
C8 C9 C12 120.5(4) . .
C10 C9 C12 120.4(4) . .
C9 C10 C11 120.2(4) . .
C9 C10 H10 119.9 . .
C11 C10 H10 119.9 . .
C6 C11 C10 120.5(4) . .
C6 C11 H11 119.7 . .
C10 C11 H11 119.7 . .
N3 C12 C9 112.0(4) . .
N3 C12 H12A 109.2 . .
C9 C12 H12A 109.2 . .
N3 C12 H12B 109.2 . .
C9 C12 H12B 109.2 . .
H12A C12 H12B 107.9 . .
C15 C13 N3 106.0(5) . .
C15 C13 H13 127.0 . .
N3 C13 H13 127.0 . .
N3 C14 N4 109.6(4) . .
N3 C14 H14 125.2 . .
N4 C14 H14 125.2 . .
C14 N4 C15 107.2(5) . .
C14 N4 C16 124.8(5) . .
C15 N4 C16 128.0(5) . .
N4 C16 H16A 109.5 . .
N4 C16 H16B 109.5 . .
H16A C16 H16B 109.5 . .
N4 C16 H16C 109.5 . .
H16A C16 H16C 109.5 . .
H16B C16 H16C 109.5 . .
C2 N1 C4 108.3(4) . .
C2 N1 C1 125.8(5) . .
C4 N1 C1 125.9(4) . .
C2 N2 C3 108.8(4) . .
C2 N2 C5 126.1(4) . .
C3 N2 C5 125.1(4) . .
C14 N3 C13 108.9(4) . .
C14 N3 C12 125.3(4) . .
C13 N3 C12 125.8(4) . .
C13 C15 N4 108.3(4) . .
C13 C15 H15 125.9 . .
N4 C15 H15 125.9 . .

loop_
_geom_bond_atom_site_label_1
_geom_bond_atom_site_label_2
_geom_bond_distance
_geom_bond_site_symmetry_2
Ag1 Br2 2.6900(7) .
Ag1 Br3 2.7193(7) .
Ag1 Br1 2.7345(6) 2_665
Ag1 Br1 2.7521(7) .
Br1 Ag1 2.7344(6) 2_665
C1 N1 1.460(6) .
C1 H1A 0.9600 .
C1 H1B 0.9600 .
C1 H1C 0.9600 .
C2 N1 1.320(6) .
C2 N2 1.317(6) .
C2 H2 0.9300 .
C3 C4 1.340(6) .
C3 N2 1.359(5) .
C3 H3 0.9300 .
C4 N1 1.368(6) .
C4 H4 0.9300 .
C5 N2 1.475(5) .
C5 C6 1.516(6) .
C5 H5A 0.9700 .
C5 H5B 0.9700 .
C6 C11 1.375(6) .
C6 C7 1.377(6) .
C7 C8 1.374(6) .
C7 H7 0.9300 .
C8 C9 1.376(6) .
C8 H8 0.9300 .
C9 C10 1.380(6) .
C9 C12 1.516(6) .
C10 C11 1.390(6) .
C10 H10 0.9300 .
C11 H11 0.9300 .
C12 N3 1.461(5) .
C12 H12A 0.9700 .
C12 H12B 0.9700 .
C13 C15 1.340(8) .
C13 N3 1.365(6) .
C13 H13 0.9300 .
C14 N3 1.302(6) .
C14 N4 1.321(6) .
C14 H14 0.9300 .
N4 C15 1.359(7) .
N4 C16 1.461(7) .
C16 H16A 0.9600 .
C16 H16B 0.9600 .
C16 H16C 0.9600 .
C15 H15 0.9300 .

loop_
_geom_torsion_atom_site_label_1
_geom_torsion_atom_site_label_2
_geom_torsion_atom_site_label_3
_geom_torsion_atom_site_label_4
_geom_torsion
_geom_torsion_site_symmetry_1
_geom_torsion_site_symmetry_2
_geom_torsion_site_symmetry_3
_geom_torsion_site_symmetry_4
Br2 Ag1 Br1 Ag1 -126.53(2) . . . 2_665
Br3 Ag1 Br1 Ag1 111.56(3) . . . 2_665
Br1 Ag1 Br1 Ag1 0.0 2_665 . . 2_665
N2 C3 C4 N1 0.3(5) . . . .
N2 C5 C6 C11 113.5(5) . . . .
N2 C5 C6 C7 -65.9(5) . . . .
C11 C6 C7 C8 -1.3(7) . . . .
C5 C6 C7 C8 178.1(4) . . . .
C6 C7 C8 C9 0.9(7) . . . .
C7 C8 C9 C10 0.1(7) . . . .
C7 C8 C9 C12 -179.4(4) . . . .
C8 C9 C10 C11 -0.6(7) . . . .
C12 C9 C10 C11 179.0(4) . . . .
C7 C6 C11 C10 0.8(6) . . . .
C5 C6 C11 C10 -178.6(4) . . . .
C9 C10 C11 C6 0.1(7) . . . .
C8 C9 C12 N3 -66.4(5) . . . .
C10 C9 C12 N3 114.0(5) . . . .
N3 C14 N4 C15 -0.5(6) . . . .
N3 C14 N4 C16 178.5(5) . . . .
N2 C2 N1 C4 -0.1(5) . . . .
N2 C2 N1 C1 179.3(4) . . . .
C3 C4 N1 C2 -0.2(5) . . . .
C3 C4 N1 C1 -179.6(4) . . . .
N1 C2 N2 C3 0.2(5) . . . .
N1 C2 N2 C5 -177.8(4) . . . .
C4 C3 N2 C2 -0.3(5) . . . .
C4 C3 N2 C5 177.8(4) . . . .
C6 C5 N2 C2 110.7(5) . . . .
C6 C5 N2 C3 -67.1(6) . . . .
N4 C14 N3 C13 0.3(5) . . . .
N4 C14 N3 C12 178.6(4) . . . .
C15 C13 N3 C14 -0.1(5) . . . .
C15 C13 N3 C12 -178.3(4) . . . .
C9 C12 N3 C14 98.0(5) . . . .
C9 C12 N3 C13 -84.1(5) . . . .
N3 C13 C15 N4 -0.2(6) . . . .
C14 N4 C15 C13 0.4(6) . . . .
C16 N4 C15 C13 -178.5(5) . . . .
